data_7105207
loop_
_publ_author_name
'Dechambenoit, Pierre'
'Ferlay, Sylvie'
'Kyritsakas, Nathalie'
'Hosseini, Mir Wais'

_publ_section_title
;
 Molecular tectonics: crystal engineering of mixed valence
 Fe(II)/Fe(III) solid solutions.
;
_journal_issue 6
_journal_name_full 'Chemical communications (Cambridge, England)'
_journal_page_first 868
_journal_page_last 870
_journal_paper_doi 10.1039/b919478a
_journal_volume 46
_journal_year 2010
_chemical_formula_moiety '3(C26 H44 N4), 2(C6 Fe N6 Rb)'
_chemical_formula_sum 'C90 H132 Fe2 N24 Rb2'
_chemical_formula_weight 1832.84
_chemical_name_systematic
;

?

;
_space_group_IT_number 147
_symmetry_cell_setting trigonal
_symmetry_space_group_name_Hall '-P 3'
_symmetry_space_group_name_H-M 'P -3'
_atom_sites_solution_hydrogens geom
_atom_sites_solution_primary direct
_atom_sites_solution_secondary difmap
_audit_creation_method SHELXL-97
_cell_angle_alpha 90.00
_cell_angle_beta 90.00
_cell_angle_gamma 120.00
_cell_formula_units_Z 1
_cell_length_a 18.9482(8)
_cell_length_b 18.9482(8)
_cell_length_c 7.3664(6)
_cell_measurement_reflns_used 989
_cell_measurement_temperature 173(2)
_cell_measurement_theta_max 27.38
_cell_measurement_theta_min 2.77
_cell_volume 2290.5(2)
_computing_cell_refinement 'Bruker SMART'
_computing_data_collection 'Bruker SMART'
_computing_data_reduction 'Bruker SAINT'
_computing_molecular_graphics 'Bruker SHELXTL'
_computing_publication_material 'Bruker SHELXTL'
_computing_structure_refinement 'SHELXL-97 (Sheldrick, 1997)'
_computing_structure_solution 'SHELXS-97 (Sheldrick, 1990)'
_diffrn_ambient_temperature 173(2)
_diffrn_measured_fraction_theta_full 0.994
_diffrn_measured_fraction_theta_max 0.994
_diffrn_measurement_device_type 'CCD area detector'
_diffrn_measurement_method 'phi and omega scans'
_diffrn_radiation_monochromator graphite
_diffrn_radiation_source 'fine-focus sealed tube'
_diffrn_radiation_type MoK\a
_diffrn_radiation_wavelength 0.71073
_diffrn_reflns_av_R_equivalents 0.0858
_diffrn_reflns_av_sigmaI/netI 0.1197
_diffrn_reflns_limit_h_max 17
_diffrn_reflns_limit_h_min -24
_diffrn_reflns_limit_k_max 24
_diffrn_reflns_limit_k_min -20
_diffrn_reflns_limit_l_max 5
_diffrn_reflns_limit_l_min -9
_diffrn_reflns_number 10885
_diffrn_reflns_theta_full 27.51
_diffrn_reflns_theta_max 27.51
_diffrn_reflns_theta_min 2.48
_exptl_absorpt_coefficient_mu 1.431
_exptl_absorpt_correction_T_max 0.9450
_exptl_absorpt_correction_T_min 0.9191
_exptl_absorpt_correction_type multi-scan
_exptl_absorpt_process_details sadabs
_exptl_crystal_colour red
_exptl_crystal_density_diffrn 1.329
_exptl_crystal_density_method 'not measured'
_exptl_crystal_description prism
_exptl_crystal_F_000 966
_exptl_crystal_size_max 0.06
_exptl_crystal_size_mid 0.05
_exptl_crystal_size_min 0.04
_refine_diff_density_max 1.597
_refine_diff_density_min -1.378
_refine_diff_density_rms 0.130
_refine_ls_extinction_coef 0.019(4)
_refine_ls_extinction_expression Fc^*^=kFc[1+0.001xFc^2^\l^3^/sin(2\q)]^-1/4^
_refine_ls_extinction_method SHELXL
_refine_ls_goodness_of_fit_ref 1.012
_refine_ls_hydrogen_treatment constr
_refine_ls_matrix_type full
_refine_ls_number_parameters 181
_refine_ls_number_reflns 3508
_refine_ls_number_restraints 0
_refine_ls_restrained_S_all 1.012
_refine_ls_R_factor_all 0.1768
_refine_ls_R_factor_gt 0.0864
_refine_ls_shift/su_max 0.000
_refine_ls_shift/su_mean 0.000
_refine_ls_structure_factor_coef Fsqd
_refine_ls_weighting_details 'calc w=1/[\s^2^(Fo^2^)+(0.1491P)^2^+0.0000P] where P=(Fo^2^+2Fc^2^)/3'
_refine_ls_weighting_scheme calc
_refine_ls_wR_factor_gt 0.2178
_refine_ls_wR_factor_ref 0.2851
_reflns_number_gt 1598
_reflns_number_total 3508
_reflns_threshold_expression >2sigma(I)
_cod_data_source_file b919478a.txt
_cod_data_source_block e1133a
_cod_depositor_comments
;
The following automatic conversions were performed:
'_symmetry_cell_setting' value 'Trigonal' changed to 'trigonal' according
to '/home/saulius/struct/CIF-dictionaries/cif_core.dic' dictionary named
'cif_core.dic' version 2.4.1 from 2010-06-29.

Automatic conversion script
Id: cif_fix_enum 1527 2010-12-29 10:47:43Z saulius 
;
_cod_original_sg_symbol_H-M P-3
_cod_database_code 7105207

loop_
_symmetry_equiv_pos_as_xyz
'x, y, z'
'-y, x-y, z'
'-x+y, -x, z'
'-x, -y, -z'
'y, -x+y, -z'
'x-y, x, -z'

loop_
_atom_site_label
_atom_site_type_symbol
_atom_site_fract_x
_atom_site_fract_y
_atom_site_fract_z
_atom_site_U_iso_or_equiv
_atom_site_adp_type
_atom_site_occupancy
_atom_site_symmetry_multiplicity
_atom_site_calc_flag
_atom_site_refinement_flags
_atom_site_disorder_assembly
_atom_site_disorder_group
C1 C 0.4036(4) 0.9602(4) 1.1764(9) 0.0347(14) Uani 1 1 d . . .
N1 N 0.4130(3) 1.0180(3) 1.0600(8) 0.0376(13) Uani 1 1 d . . .
H1 H 0.4538 1.0679 1.0759 0.045 Uiso 1 1 calc R . .
C2 C 0.3578(4) 1.0016(4) 0.9061(9) 0.0387(15) Uani 1 1 d . . .
H2A H 0.3859 1.0016 0.7927 0.046 Uiso 1 1 calc R . .
H2B H 0.3447 1.0459 0.8971 0.046 Uiso 1 1 calc R . .
C3 C 0.2786(4) 0.9203(4) 0.9226(9) 0.0344(14) Uani 1 1 d . . .
C4 C 0.3021(4) 0.8573(4) 0.9818(9) 0.0404(16) Uani 1 1 d . . .
H4A H 0.2523 0.8038 1.0005 0.049 Uiso 1 1 calc R . .
H4B H 0.3351 0.8510 0.8856 0.049 Uiso 1 1 calc R . .
N2 N 0.3485(3) 0.8834(3) 1.1487(8) 0.0383(13) Uani 1 1 d . . .
H2 H 0.3396 0.8472 1.2334 0.046 Uiso 1 1 calc R . .
C5 C 0.2218(4) 0.9247(4) 1.0670(9) 0.0401(16) Uani 1 1 d . . .
H5A H 0.1790 0.8683 1.0958 0.048 Uiso 1 1 calc R . .
H5B H 0.2541 0.9482 1.1789 0.048 Uiso 1 1 calc R . .
C6 C 0.1806(4) 0.9727(4) 1.0210(10) 0.0452(17) Uani 1 1 d . . .
H6A H 0.1442 0.9473 0.9153 0.054 Uiso 1 1 calc R . .
H6B H 0.2223 1.0288 0.9865 0.054 Uiso 1 1 calc R . .
C7 C 0.1306(5) 0.9762(5) 1.1809(11) 0.055(2) Uani 1 1 d . . .
H7A H 0.0907 0.9207 1.2186 0.082 Uiso 1 1 calc R . .
H7B H 0.1021 1.0051 1.1436 0.082 Uiso 1 1 calc R . .
H7C H 0.1671 1.0051 1.2826 0.082 Uiso 1 1 calc R . .
C8 C 0.2400(4) 0.8978(4) 0.7325(10) 0.0412(16) Uani 1 1 d . . .
H8A H 0.2283 0.9408 0.6927 0.049 Uiso 1 1 calc R . .
H8B H 0.2807 0.8983 0.6475 0.049 Uiso 1 1 calc R . .
C9 C 0.1620(4) 0.8158(4) 0.7158(10) 0.0448(17) Uani 1 1 d . . .
H9A H 0.1736 0.7719 0.7477 0.054 Uiso 1 1 calc R . .
H9B H 0.1213 0.8136 0.8034 0.054 Uiso 1 1 calc R . .
C10 C 0.1266(5) 0.8010(5) 0.5271(11) 0.053(2) Uani 1 1 d . . .
H10A H 0.1128 0.8431 0.4968 0.079 Uiso 1 1 calc R . .
H10B H 0.0773 0.7473 0.5219 0.079 Uiso 1 1 calc R . .
H10C H 0.1666 0.8031 0.4398 0.079 Uiso 1 1 calc R . .
C11 C 0.4539(4) 0.9828(4) 1.3411(9) 0.0338(14) Uani 1 1 d . . .
C12 C 0.4795(4) 1.0554(4) 1.4304(9) 0.0393(15) Uani 1 1 d . . .
H12 H 0.4659 1.0937 1.3828 0.047 Uiso 1 1 calc R . .
C13 C 0.4753(4) 0.9264(4) 1.4116(9) 0.0382(15) Uani 1 1 d . . .
H13 H 0.4585 0.8763 1.3507 0.046 Uiso 1 1 calc R . .
Fe2 Fe 0.6667 0.3333 1.3050(2) 0.0327(4) Uani 1 3 d S . .
C14 C 0.5916(4) 0.2403(4) 1.1619(9) 0.0385(15) Uani 1 1 d . . .
N3 N 0.8149(3) 0.3593(3) 1.0779(8) 0.0403(14) Uani 1 1 d . . .
C15 C 0.5753(5) 0.3095(4) 0.4566(10) 0.0410(16) Uani 1 1 d . . .
N4 N 0.7045(4) 0.2283(4) 0.5617(8) 0.0427(14) Uani 1 1 d . . .
Rb1 Rb 0.6667 0.3333 0.81647(17) 0.0469(4) Uani 1 3 d S . .

loop_
_atom_site_aniso_label
_atom_site_aniso_U_11
_atom_site_aniso_U_22
_atom_site_aniso_U_33
_atom_site_aniso_U_23
_atom_site_aniso_U_13
_atom_site_aniso_U_12
C1 0.036(3) 0.039(3) 0.030(4) 0.000(3) 0.000(3) 0.019(3)
N1 0.038(3) 0.038(3) 0.036(3) 0.005(2) -0.002(2) 0.019(2)
C2 0.037(3) 0.042(4) 0.035(4) 0.001(3) 0.001(3) 0.018(3)
C3 0.036(3) 0.032(3) 0.031(4) 0.004(3) 0.001(3) 0.014(3)
C4 0.043(4) 0.040(4) 0.035(4) -0.001(3) -0.003(3) 0.019(3)
N2 0.041(3) 0.035(3) 0.036(3) 0.001(2) -0.008(2) 0.017(2)
C5 0.042(4) 0.041(4) 0.035(4) 0.002(3) 0.000(3) 0.019(3)
C6 0.046(4) 0.043(4) 0.047(5) -0.005(3) -0.005(3) 0.023(3)
C7 0.043(4) 0.049(4) 0.067(6) -0.002(4) 0.006(4) 0.019(4)
C8 0.043(4) 0.046(4) 0.035(4) 0.000(3) -0.003(3) 0.023(3)
C9 0.042(4) 0.041(4) 0.051(5) -0.005(3) -0.008(3) 0.020(3)
C10 0.053(4) 0.054(5) 0.047(5) -0.006(4) -0.009(4) 0.023(4)
C11 0.039(3) 0.036(3) 0.026(4) 0.002(3) -0.001(3) 0.018(3)
C12 0.040(4) 0.040(4) 0.037(4) 0.004(3) -0.005(3) 0.019(3)
C13 0.039(3) 0.040(3) 0.037(4) 0.007(3) 0.000(3) 0.020(3)
Fe2 0.0344(6) 0.0344(6) 0.0292(9) 0.000 0.000 0.0172(3)
C14 0.046(4) 0.046(4) 0.035(4) 0.009(3) 0.007(3) 0.031(3)
N3 0.032(3) 0.049(3) 0.036(3) -0.005(3) 0.001(2) 0.018(3)
C15 0.050(4) 0.031(3) 0.040(4) -0.005(3) -0.012(3) 0.018(3)
N4 0.052(4) 0.045(3) 0.036(4) 0.006(3) 0.004(3) 0.028(3)
Rb1 0.0532(5) 0.0532(5) 0.0341(8) 0.000 0.000 0.0266(3)

loop_
_atom_type_symbol
_atom_type_description
_atom_type_scat_dispersion_real
_atom_type_scat_dispersion_imag
_atom_type_scat_source
C C 0.0033 0.0016 'International Tables Vol C Tables 4.2.6.8 and 6.1.1.4'
H H 0.0000 0.0000 'International Tables Vol C Tables 4.2.6.8 and 6.1.1.4'
N N 0.0061 0.0033 'International Tables Vol C Tables 4.2.6.8 and 6.1.1.4'
Fe Fe 0.3463 0.8444 'International Tables Vol C Tables 4.2.6.8 and 6.1.1.4'
Rb Rb -0.9393 2.9676 'International Tables Vol C Tables 4.2.6.8 and 6.1.1.4'

loop_
_geom_angle_atom_site_label_1
_geom_angle_atom_site_label_2
_geom_angle_atom_site_label_3
_geom_angle
_geom_angle_site_symmetry_1
_geom_angle_site_symmetry_3
_geom_angle_publ_flag
N2 C1 N1 121.0(6) . . ?
N2 C1 C11 119.5(6) . . ?
N1 C1 C11 119.5(6) . . ?
C1 N1 C2 122.4(6) . . ?
C1 N1 H1 118.8 . . ?
C2 N1 H1 118.8 . . ?
N1 C2 C3 112.9(5) . . ?
N1 C2 H2A 109.0 . . ?
C3 C2 H2A 109.0 . . ?
N1 C2 H2B 109.0 . . ?
C3 C2 H2B 109.0 . . ?
H2A C2 H2B 107.8 . . ?
C2 C3 C4 106.7(5) . . ?
C2 C3 C8 107.3(5) . . ?
C4 C3 C8 109.1(5) . . ?
C2 C3 C5 111.1(5) . . ?
C4 C3 C5 109.2(5) . . ?
C8 C3 C5 113.2(6) . . ?
N2 C4 C3 109.8(5) . . ?
N2 C4 H4A 109.7 . . ?
C3 C4 H4A 109.7 . . ?
N2 C4 H4B 109.7 . . ?
C3 C4 H4B 109.7 . . ?
H4A C4 H4B 108.2 . . ?
C1 N2 C4 121.4(6) . . ?
C1 N2 H2 119.3 . . ?
C4 N2 H2 119.3 . . ?
C6 C5 C3 117.7(6) . . ?
C6 C5 H5A 107.9 . . ?
C3 C5 H5A 107.9 . . ?
C6 C5 H5B 107.9 . . ?
C3 C5 H5B 107.9 . . ?
H5A C5 H5B 107.2 . . ?
C5 C6 C7 111.9(6) . . ?
C5 C6 H6A 109.2 . . ?
C7 C6 H6A 109.2 . . ?
C5 C6 H6B 109.2 . . ?
C7 C6 H6B 109.2 . . ?
H6A C6 H6B 107.9 . . ?
C6 C7 H7A 109.5 . . ?
C6 C7 H7B 109.5 . . ?
H7A C7 H7B 109.5 . . ?
C6 C7 H7C 109.5 . . ?
H7A C7 H7C 109.5 . . ?
H7B C7 H7C 109.5 . . ?
C9 C8 C3 116.1(6) . . ?
C9 C8 H8A 108.3 . . ?
C3 C8 H8A 108.3 . . ?
C9 C8 H8B 108.3 . . ?
C3 C8 H8B 108.3 . . ?
H8A C8 H8B 107.4 . . ?
C10 C9 C8 112.3(6) . . ?
C10 C9 H9A 109.2 . . ?
C8 C9 H9A 109.2 . . ?
C10 C9 H9B 109.2 . . ?
C8 C9 H9B 109.2 . . ?
H9A C9 H9B 107.9 . . ?
C9 C10 H10A 109.5 . . ?
C9 C10 H10B 109.5 . . ?
H10A C10 H10B 109.5 . . ?
C9 C10 H10C 109.5 . . ?
H10A C10 H10C 109.5 . . ?
H10B C10 H10C 109.5 . . ?
C12 C11 C13 119.2(6) . . ?
C12 C11 C1 122.6(6) . . ?
C13 C11 C1 118.1(6) . . ?
C11 C12 C13 121.1(6) . 4_678 ?
C11 C12 H12 119.5 . . ?
C13 C12 H12 119.5 4_678 . ?
C12 C13 C11 119.7(6) 4_678 . ?
C12 C13 H13 120.1 4_678 . ?
C11 C13 H13 120.1 . . ?
C15 Fe2 C15 89.4(3) 1_556 2_656 ?
C15 Fe2 C15 89.4(3) 1_556 3_666 ?
C15 Fe2 C15 89.4(3) 2_656 3_666 ?
C15 Fe2 C14 175.7(3) 1_556 2_655 ?
C15 Fe2 C14 86.4(3) 2_656 2_655 ?
C15 Fe2 C14 91.2(3) 3_666 2_655 ?
C15 Fe2 C14 86.4(3) 1_556 . ?
C15 Fe2 C14 91.2(3) 2_656 . ?
C15 Fe2 C14 175.7(3) 3_666 . ?
C14 Fe2 C14 93.1(3) 2_655 . ?
C15 Fe2 C14 91.2(3) 1_556 3_665 ?
C15 Fe2 C14 175.7(3) 2_656 3_665 ?
C15 Fe2 C14 86.4(3) 3_666 3_665 ?
C14 Fe2 C14 93.1(3) 2_655 3_665 ?
C14 Fe2 C14 93.1(3) . 3_665 ?
C15 Fe2 Rb1 125.7(2) 1_556 . ?
C15 Fe2 Rb1 125.7(2) 2_656 . ?
C15 Fe2 Rb1 125.7(2) 3_666 . ?
C14 Fe2 Rb1 56.9(2) 2_655 . ?
C14 Fe2 Rb1 56.9(2) . . ?
C14 Fe2 Rb1 56.9(2) 3_665 . ?
C15 Fe2 Rb1 54.3(2) 1_556 1_556 ?
C15 Fe2 Rb1 54.3(2) 2_656 1_556 ?
C15 Fe2 Rb1 54.3(2) 3_666 1_556 ?
C14 Fe2 Rb1 123.1(2) 2_655 1_556 ?
C14 Fe2 Rb1 123.1(2) . 1_556 ?
C14 Fe2 Rb1 123.1(2) 3_665 1_556 ?
Rb1 Fe2 Rb1 180.0 . 1_556 ?
N3 C14 Fe2 177.5(6) 3_665 . ?
N3 C14 Rb1 90.2(5) 3_665 . ?
Fe2 C14 Rb1 90.6(2) . . ?
C14 N3 Rb1 68.8(4) 2_655 . ?
N4 C15 Fe2 174.2(6) 3_665 1_554 ?
N4 C15 Rb1 78.9(5) 3_665 . ?
Fe2 C15 Rb1 95.3(3) 1_554 . ?
C15 N4 Rb1 79.1(4) 2_655 . ?
C14 Rb1 C14 55.4(2) 2_655 . ?
C14 Rb1 C14 55.4(2) 2_655 3_665 ?
C14 Rb1 C14 55.4(2) . 3_665 ?
C14 Rb1 N4 159.95(19) 2_655 3_665 ?
C14 Rb1 N4 106.02(17) . 3_665 ?
C14 Rb1 N4 109.36(17) 3_665 3_665 ?
C14 Rb1 N4 106.02(17) 2_655 . ?
C14 Rb1 N4 109.36(17) . . ?
C14 Rb1 N4 159.95(19) 3_665 . ?
N4 Rb1 N4 86.54(16) 3_665 . ?
C14 Rb1 N4 109.36(17) 2_655 2_655 ?
C14 Rb1 N4 159.95(19) . 2_655 ?
C14 Rb1 N4 106.02(17) 3_665 2_655 ?
N4 Rb1 N4 86.54(16) 3_665 2_655 ?
N4 Rb1 N4 86.54(16) . 2_655 ?
C14 Rb1 C15 177.02(18) 2_655 . ?
C14 Rb1 C15 125.1(2) . . ?
C14 Rb1 C15 127.51(19) 3_665 . ?
N4 Rb1 C15 21.93(16) 3_665 . ?
N4 Rb1 C15 71.00(19) . . ?
N4 Rb1 C15 70.82(19) 2_655 . ?
C14 Rb1 C15 125.1(2) 2_655 2_655 ?
C14 Rb1 C15 127.52(19) . 2_655 ?
C14 Rb1 C15 177.02(19) 3_665 2_655 ?
N4 Rb1 C15 70.82(19) 3_665 2_655 ?
N4 Rb1 C15 21.93(16) . 2_655 ?
N4 Rb1 C15 71.00(19) 2_655 2_655 ?
C15 Rb1 C15 52.0(2) . 2_655 ?
C14 Rb1 C15 127.51(19) 2_655 3_665 ?
C14 Rb1 C15 177.02(18) . 3_665 ?
C14 Rb1 C15 125.1(2) 3_665 3_665 ?
N4 Rb1 C15 71.00(19) 3_665 3_665 ?
N4 Rb1 C15 70.82(19) . 3_665 ?
N4 Rb1 C15 21.93(16) 2_655 3_665 ?
C15 Rb1 C15 52.0(2) . 3_665 ?
C15 Rb1 C15 52.0(2) 2_655 3_665 ?
C14 Rb1 N3 73.75(17) 2_655 3_665 ?
C14 Rb1 N3 20.99(16) . 3_665 ?
C14 Rb1 N3 72.94(18) 3_665 3_665 ?
N4 Rb1 N3 89.77(15) 3_665 3_665 ?
N4 Rb1 N3 95.68(15) . 3_665 ?
N4 Rb1 N3 175.57(15) 2_655 3_665 ?
C15 Rb1 N3 106.25(17) . 3_665 ?
C15 Rb1 N3 110.04(16) 2_655 3_665 ?
C15 Rb1 N3 156.70(18) 3_665 3_665 ?
C14 Rb1 N3 20.99(16) 2_655 . ?
C14 Rb1 N3 72.94(18) . . ?
C14 Rb1 N3 73.75(17) 3_665 . ?
N4 Rb1 N3 175.58(15) 3_665 . ?
N4 Rb1 N3 89.77(15) . . ?
N4 Rb1 N3 95.67(15) 2_655 . ?
C15 Rb1 N3 156.70(18) . . ?
C15 Rb1 N3 106.25(17) 2_655 . ?
C15 Rb1 N3 110.04(16) 3_665 . ?
N3 Rb1 N3 88.18(15) 3_665 . ?
C14 Rb1 N3 72.94(18) 2_655 2_655 ?
C14 Rb1 N3 73.75(17) . 2_655 ?
C14 Rb1 N3 20.99(16) 3_665 2_655 ?
N4 Rb1 N3 95.67(15) 3_665 2_655 ?
N4 Rb1 N3 175.57(15) . 2_655 ?
N4 Rb1 N3 89.77(15) 2_655 2_655 ?
C15 Rb1 N3 110.04(16) . 2_655 ?
C15 Rb1 N3 156.70(18) 2_655 2_655 ?
C15 Rb1 N3 106.25(17) 3_665 2_655 ?
N3 Rb1 N3 88.18(15) 3_665 2_655 ?
N3 Rb1 N3 88.18(15) . 2_655 ?

loop_
_geom_bond_atom_site_label_1
_geom_bond_atom_site_label_2
_geom_bond_distance
_geom_bond_site_symmetry_2
_geom_bond_publ_flag
C1 N2 1.315(8) . ?
C1 N1 1.331(8) . ?
C1 C11 1.469(9) . ?
N1 C2 1.466(8) . ?
N1 H1 0.8800 . ?
C2 C3 1.525(9) . ?
C2 H2A 0.9900 . ?
C2 H2B 0.9900 . ?
C3 C4 1.531(9) . ?
C3 C8 1.538(9) . ?
C3 C5 1.544(9) . ?
C4 N2 1.447(8) . ?
C4 H4A 0.9900 . ?
C4 H4B 0.9900 . ?
N2 H2 0.8800 . ?
C5 C6 1.504(9) . ?
C5 H5A 0.9900 . ?
C5 H5B 0.9900 . ?
C6 C7 1.534(10) . ?
C6 H6A 0.9900 . ?
C6 H6B 0.9900 . ?
C7 H7A 0.9800 . ?
C7 H7B 0.9800 . ?
C7 H7C 0.9800 . ?
C8 C9 1.523(9) . ?
C8 H8A 0.9900 . ?
C8 H8B 0.9900 . ?
C9 C10 1.508(10) . ?
C9 H9A 0.9900 . ?
C9 H9B 0.9900 . ?
C10 H10A 0.9800 . ?
C10 H10B 0.9800 . ?
C10 H10C 0.9800 . ?
C11 C12 1.376(9) . ?
C11 C13 1.416(8) . ?
C12 C13 1.383(9) 4_678 ?
C12 H12 0.9500 . ?
C13 C12 1.383(9) 4_678 ?
C13 H13 0.9500 . ?
Fe2 C15 1.914(8) 1_556 ?
Fe2 C15 1.914(8) 2_656 ?
Fe2 C15 1.914(8) 3_666 ?
Fe2 C14 1.932(8) 2_655 ?
Fe2 C14 1.932(8) . ?
Fe2 C14 1.932(8) 3_665 ?
Fe2 Rb1 3.598(2) . ?
Fe2 Rb1 3.768(2) 1_556 ?
C14 N3 1.159(8) 3_665 ?
C14 Rb1 3.016(7) . ?
N3 C14 1.159(8) 2_655 ?
N3 Rb1 3.234(6) . ?
C15 N4 1.169(9) 3_665 ?
C15 Fe2 1.914(8) 1_554 ?
C15 Rb1 3.073(7) . ?
N4 C15 1.169(9) 2_655 ?
N4 Rb1 3.071(6) . ?
Rb1 C14 3.016(7) 2_655 ?
Rb1 C14 3.016(7) 3_665 ?
Rb1 N4 3.071(6) 3_665 ?
Rb1 N4 3.071(6) 2_655 ?
Rb1 C15 3.073(7) 2_655 ?
Rb1 C15 3.073(7) 3_665 ?
Rb1 N3 3.234(6) 3_665 ?
Rb1 N3 3.234(6) 2_655 ?
